data_1528560
loop_
_publ_author_name
'Hansen, T.J.'
'Macquart, R.B.'
'zur Loye, H.C.'
'Smith, M.D.'

_publ_section_title
;
 Crystal growth and structures of three new platinates: Ln3 Na Pt O7 (Ln =
 La, Nd) and La4 Pt O7
;
_journal_name_full 'Solid State Sciences'
_journal_page_first 785
_journal_page_last 791
_journal_volume 9
_journal_year 2007
_chemical_formula_sum 'La4 O7 Pt'
_chemical_name_systematic 'La4 Pt O7'
_space_group_IT_number 12
_symmetry_space_group_name_Hall '-I 2y'
_symmetry_space_group_name_H-M 'I 1 2/m 1'
_cell_angle_alpha 90
_cell_angle_beta 91.759
_cell_angle_gamma 90
_cell_formula_units_Z 2
_cell_length_a 9.7993
_cell_length_b 4.0014
_cell_length_c 9.4905
_cell_volume 371.956
_citation_journal_id_ASTM SSSCFJ
_cod_data_source_file Hansen_SSSCFJ_2007_1405.cif
_cod_data_source_block La4O7Pt1
_cod_original_cell_volume 371.9559
_cod_original_sg_symbol_Hall '-C 2y (x,y,-x+z)'
_cod_original_formula_sum 'La4 O7 Pt1'
_cod_database_code 1528560

loop_
_symmetry_equiv_pos_as_xyz
x,y,z
-x,y,-z
-x,-y,-z
x,-y,z
x+1/2,y+1/2,z+1/2
-x+1/2,y+1/2,-z+1/2
-x+1/2,-y+1/2,-z+1/2
x+1/2,-y+1/2,z+1/2

loop_
_atom_site_label
_atom_site_type_symbol
_atom_site_fract_x
_atom_site_fract_y
_atom_site_fract_z
_atom_site_occupancy
_atom_site_U_iso_or_equiv
Pt1 Pt+2 0.5 0.5 0.5 1 0.0
O2 O-2 0.2062 0 0.647 1 0.0
La1 La+3 0.252 0 0.4092 1 0.0
O4 O-2 0.4119 0.55 0.303 0.5 0.0
O3 O-2 0.5103 0 0.453 0.5 0.0
O1 O-2 0.1317 0.5 0.4341 1 0.0
La2 La+3 0.0859 0.5 0.6952 1 0.0
